data_7155823
loop_
_publ_author_name
'Koeller, Sylvain'
'Lescure, Marie-Helene'
'Davies, Clotilde'
'Desvergne, Jean-Pierre'
'massip, St\'ephane'
'Bibal, Brigitte'

_publ_section_title
;
 Insight into the Deprotonation at the Half-Equivalence for
 (Thio)Amido-Benzimidazoles in the Presence of Anions
;
_journal_name_full 'Org. Biomol. Chem.'
_journal_paper_doi 10.1039/C7OB01704A
_journal_year 2017
_chemical_formula_sum 'C36 H26 F12 N6 O2'
_chemical_formula_weight 802.63
_chemical_name_systematic
; 
 ? 
;
_space_group_IT_number 2
_symmetry_cell_setting triclinic
_symmetry_space_group_name_Hall '-P 1'
_symmetry_space_group_name_H-M 'P -1'
_atom_sites_solution_hydrogens geom
_atom_sites_solution_primary direct
_atom_sites_solution_secondary difmap
_audit_creation_method SHELXL-97
_audit_update_record
;
2017-04-25 deposited with the CCDC.
2017-08-14 downloaded from the CCDC.
;
_cell_angle_alpha 94.509(5)
_cell_angle_beta 90.153(4)
_cell_angle_gamma 99.505(5)
_cell_formula_units_Z 2
_cell_length_a 9.8669(12)
_cell_length_b 11.6783(13)
_cell_length_c 16.7989(19)
_cell_measurement_reflns_used 4668
_cell_measurement_temperature 253(2)
_cell_measurement_theta_max 72.06
_cell_measurement_theta_min 2.64
_cell_volume 1903.0(4)
_computing_cell_refinement 'CrystalClear Expert 2.1 43b(Rigaku, 2013)'
_computing_data_collection 'CrystalClear Expert 2.1 43b(Rigaku, 2013)'
_computing_data_reduction 'CrystalClear Expert 2.1 43b(Rigaku, 2013)'
_computing_structure_refinement 'SHELXL (Sheldrick, 2008)'
_computing_structure_solution 'SHELXS (Sheldrick, 2008)'
_diffrn_ambient_temperature 253(2)
_diffrn_measured_fraction_theta_full 0.950
_diffrn_measured_fraction_theta_max 0.950
_diffrn_measurement_device_type 'Rigaku RAXIS Rapid'
_diffrn_measurement_method \w-scans
_diffrn_radiation_monochromator confocal
_diffrn_radiation_source 'micro-focus rotating anode'
_diffrn_radiation_type CuK\a
_diffrn_radiation_wavelength 1.54187
_diffrn_reflns_av_R_equivalents 0.0229
_diffrn_reflns_av_sigmaI/netI 0.0244
_diffrn_reflns_limit_h_max 11
_diffrn_reflns_limit_h_min -7
_diffrn_reflns_limit_k_max 14
_diffrn_reflns_limit_k_min -14
_diffrn_reflns_limit_l_max 20
_diffrn_reflns_limit_l_min -20
_diffrn_reflns_number 27444
_diffrn_reflns_theta_full 72.06
_diffrn_reflns_theta_max 72.06
_diffrn_reflns_theta_min 2.64
_exptl_absorpt_coefficient_mu 1.143
_exptl_absorpt_correction_T_max 0.9557
_exptl_absorpt_correction_T_min 0.8036
_exptl_absorpt_correction_type multi-scan
_exptl_absorpt_process_details 'CrystalClear Expert 2.1 43b(Rigaku, 2013)'
_exptl_crystal_colour yellow
_exptl_crystal_density_diffrn 1.401
_exptl_crystal_density_method 'not measured'
_exptl_crystal_description plate
_exptl_crystal_F_000 816
_exptl_crystal_size_max 0.20
_exptl_crystal_size_mid 0.15
_exptl_crystal_size_min 0.04
_platon_squeeze_details
;
The unit cell contains 2 disordered water molecules around the 2 fold 
axis which  have been treated as a diffuse contribution to the overall 
scatering without specific atom positions by SQUEEZE/PLATON.
;
_refine_diff_density_max 0.800
_refine_diff_density_min -0.489
_refine_diff_density_rms 0.060
_refine_ls_extinction_coef 0.0060(3)
_refine_ls_extinction_expression Fc^*^=kFc[1+0.001xFc^2^\l^3^/sin(2\q)]^-1/4^
_refine_ls_extinction_method SHELXL
_refine_ls_goodness_of_fit_ref 1.027
_refine_ls_hydrogen_treatment constr
_refine_ls_matrix_type full
_refine_ls_number_parameters 537
_refine_ls_number_reflns 7106
_refine_ls_number_restraints 24
_refine_ls_restrained_S_all 1.040
_refine_ls_R_factor_all 0.0962
_refine_ls_R_factor_gt 0.0756
_refine_ls_shift/su_max 0.001
_refine_ls_shift/su_mean 0.000
_refine_ls_structure_factor_coef Fsqd
_refine_ls_weighting_details 'calc w=1/[\s^2^(Fo^2^)+(0.0520P)^2^+2.6400P] where P=(Fo^2^+2Fc^2^)/3'
_refine_ls_weighting_scheme calc
_refine_ls_wR_factor_gt 0.1770
_refine_ls_wR_factor_ref 0.1920
_reflns_number_gt 4668
_reflns_number_total 7106
_reflns_threshold_expression >2sigma(I)
_cod_data_source_file c7ob01704a2.cif
_cod_data_source_block shelxl
_cod_original_sg_symbol_H-M P-1
_cod_database_code 7155823

loop_
_symmetry_equiv_pos_as_xyz
'x, y, z'
'-x, -y, -z'

loop_
_atom_site_label
_atom_site_type_symbol
_atom_site_fract_x
_atom_site_fract_y
_atom_site_fract_z
_atom_site_U_iso_or_equiv
_atom_site_adp_type
_atom_site_occupancy
_atom_site_symmetry_multiplicity
_atom_site_calc_flag
_atom_site_refinement_flags
_atom_site_disorder_assembly
_atom_site_disorder_group
C1 C 0.5892(4) 0.1789(3) 0.3285(2) 0.0638(10) Uani 1 1 d . . .
H1 H 0.6829 0.1775 0.3330 0.077 Uiso 1 1 calc R . .
C2 C 0.4929(5) 0.0850(3) 0.3484(2) 0.0688(11) Uani 1 1 d . . .
C3 C 0.3507(5) 0.0876(3) 0.3391(3) 0.0754(12) Uani 1 1 d . . .
C4 C 0.3063(4) 0.1840(3) 0.3117(3) 0.0722(11) Uani 1 1 d . . .
H4 H 0.2129 0.1854 0.3056 0.087 Uiso 1 1 calc R . .
C5 C 0.4017(4) 0.2774(3) 0.2936(2) 0.0555(8) Uani 1 1 d . . .
C6 C 0.5420(3) 0.2745(3) 0.3016(2) 0.0519(8) Uani 1 1 d . . .
C7 C 0.5411(6) -0.0186(4) 0.3797(3) 0.0944(15) Uani 1 1 d . . .
H7A H 0.5066 -0.0290 0.4324 0.142 Uiso 1 1 calc R . .
H7B H 0.6397 -0.0061 0.3814 0.142 Uiso 1 1 calc R . .
H7C H 0.5078 -0.0869 0.3451 0.142 Uiso 1 1 calc R . .
C8 C 0.2449(6) -0.0159(4) 0.3588(4) 0.1123(19) Uani 1 1 d . . .
H8A H 0.2588 -0.0837 0.3257 0.168 Uiso 1 1 calc R . .
H8B H 0.1542 0.0003 0.3492 0.168 Uiso 1 1 calc R . .
H8C H 0.2548 -0.0296 0.4140 0.168 Uiso 1 1 calc R . .
N9 N 0.3909(3) 0.3853(2) 0.26617(17) 0.0547(7) Uani 1 1 d . . .
H9 H 0.3152 0.4087 0.2556 0.066 Uiso 1 1 calc R . .
C10 C 0.5176(3) 0.4472(3) 0.25880(19) 0.0487(8) Uani 1 1 d . . .
N11 N 0.6105(3) 0.3806(2) 0.27894(17) 0.0550(7) Uani 1 1 d . . .
H11 H 0.6983 0.4007 0.2779 0.066 Uiso 1 1 calc R . .
N12 N 0.5586(3) 0.5556(2) 0.23738(16) 0.0505(7) Uani 1 1 d . . .
C13 C 0.4615(3) 0.6161(3) 0.21477(19) 0.0505(8) Uani 1 1 d . . .
O14 O 0.3368(2) 0.5794(2) 0.20646(16) 0.0655(7) Uani 1 1 d . . .
C15 C 0.5149(3) 0.7401(3) 0.19734(19) 0.0514(8) Uani 1 1 d . . .
C16 C 0.4247(4) 0.8056(3) 0.1661(2) 0.0585(9) Uani 1 1 d . . .
H16 H 0.3325 0.7734 0.1582 0.070 Uiso 1 1 calc R . .
C17 C 0.4705(4) 0.9178(3) 0.1468(2) 0.0630(10) Uani 1 1 d . . .
C18 C 0.6079(4) 0.9669(3) 0.1578(2) 0.0714(11) Uani 1 1 d . . .
H18 H 0.6391 1.0422 0.1440 0.086 Uiso 1 1 calc R . .
C19 C 0.6978(4) 0.9030(3) 0.1897(3) 0.0693(11) Uani 1 1 d . . .
C20 C 0.6518(4) 0.7902(3) 0.2105(2) 0.0595(9) Uani 1 1 d . . .
H20 H 0.7126 0.7485 0.2331 0.071 Uiso 1 1 calc R . .
C21 C 0.3724(6) 0.9858(4) 0.1109(3) 0.0861(13) Uani 1 1 d . . .
F22 F 0.4163(4) 1.0976(3) 0.1161(2) 0.1426(14) Uani 1 1 d . . .
F23 F 0.2528(4) 0.9723(3) 0.1455(2) 0.1393(14) Uani 1 1 d . . .
F24 F 0.3474(4) 0.9527(3) 0.03539(19) 0.1416(14) Uani 1 1 d . . .
C25 C 0.8459(6) 0.9541(5) 0.2000(4) 0.1060(19) Uani 1 1 d . . .
F26 F 0.9252(3) 0.8850(3) 0.2218(3) 0.1485(15) Uani 1 1 d . . .
F27 F 0.9026(4) 0.9793(4) 0.1297(3) 0.190(2) Uani 1 1 d . . .
F28 F 0.8666(4) 1.0495(5) 0.2396(4) 0.251(4) Uani 1 1 d . . .
C51 C 0.8376(4) 0.6680(3) 0.0481(2) 0.0695(11) Uani 1 1 d . . .
H51 H 0.7461 0.6782 0.0486 0.083 Uiso 1 1 calc R . .
C52 C 0.9225(4) 0.7061(3) -0.0134(2) 0.0654(10) Uani 1 1 d . . .
C53 C 1.0604(4) 0.6897(3) -0.0136(2) 0.0602(9) Uani 1 1 d . . .
C54 C 1.1128(4) 0.6370(3) 0.0478(2) 0.0576(9) Uani 1 1 d . . .
H54 H 1.2042 0.6268 0.0480 0.069 Uiso 1 1 calc R . .
C55 C 1.0272(3) 0.6001(3) 0.10879(19) 0.0497(8) Uani 1 1 d . . .
C56 C 0.8907(3) 0.6148(3) 0.1086(2) 0.0535(8) Uani 1 1 d . . .
C57 C 0.8645(5) 0.7653(5) -0.0803(3) 0.1027(17) Uani 1 1 d . . .
H57A H 0.9000 0.8472 -0.0748 0.154 Uiso 1 1 calc R . .
H57B H 0.7661 0.7535 -0.0774 0.154 Uiso 1 1 calc R . .
H57C H 0.8909 0.7323 -0.1309 0.154 Uiso 1 1 calc R . .
C58 C 1.1536(5) 0.7325(4) -0.0809(2) 0.0806(12) Uani 1 1 d . . .
H58A H 1.1712 0.8161 -0.0766 0.121 Uiso 1 1 calc R . .
H58B H 1.1096 0.7047 -0.1314 0.121 Uiso 1 1 calc R . .
H58C H 1.2390 0.7037 -0.0772 0.121 Uiso 1 1 calc R . .
N59 N 1.0489(3) 0.5437(2) 0.17712(16) 0.0519(7) Uani 1 1 d . . .
H59 H 1.1255 0.5245 0.1911 0.062 Uiso 1 1 calc R . .
C60 C 0.9303(3) 0.5244(3) 0.2174(2) 0.0494(8) Uani 1 1 d . . .
N61 N 0.8339(3) 0.5668(3) 0.17694(17) 0.0591(8) Uani 1 1 d . . .
H61 H 0.7498 0.5645 0.1911 0.071 Uiso 1 1 calc R . .
N62 N 0.8991(3) 0.4735(2) 0.28575(16) 0.0516(7) Uani 1 1 d . . .
C63 C 0.9970(3) 0.4293(3) 0.3222(2) 0.0524(8) Uani 1 1 d . . .
O64 O 1.1143(3) 0.4215(3) 0.29604(16) 0.0785(9) Uani 1 1 d . . .
C65 C 0.9608(3) 0.3843(3) 0.4022(2) 0.0535(8) Uani 1 1 d . . .
C66 C 1.0541(4) 0.3319(3) 0.4423(2) 0.0660(10) Uani 1 1 d . . .
H66 H 1.1380 0.3237 0.4193 0.079 Uiso 1 1 calc R . .
C67 C 1.0229(5) 0.2919(4) 0.5163(2) 0.0743(12) Uani 1 1 d . A .
C68 C 0.8997(5) 0.3010(4) 0.5511(2) 0.0779(12) Uani 1 1 d . . .
H68 H 0.8792 0.2723 0.6006 0.093 Uiso 1 1 calc R . .
C69 C 0.8059(4) 0.3535(3) 0.5120(2) 0.0691(11) Uani 1 1 d . B .
C70 C 0.8360(4) 0.3966(3) 0.4379(2) 0.0582(9) Uani 1 1 d . . .
H70 H 0.7732 0.4332 0.4124 0.070 Uiso 1 1 calc R . .
C71 C 1.1293(7) 0.2372(6) 0.5585(3) 0.112(2) Uani 1 1 d D . .
F72 F 1.2508(6) 0.2927(10) 0.5535(7) 0.239(6) Uani 0.807(9) 1 d PD A 7
F73 F 1.1038(7) 0.2386(6) 0.6369(3) 0.174(3) Uani 0.807(9) 1 d PD A 7
F74 F 1.1145(11) 0.1277(6) 0.5362(5) 0.223(5) Uani 0.807(9) 1 d PD A 7
F72' F 1.2110(18) 0.3106(14) 0.6078(11) 0.097(7) Uiso 0.193(9) 1 d PD A -7
F73' F 1.0824(17) 0.1421(15) 0.5935(13) 0.107(7) Uiso 0.193(9) 1 d PD A -7
F74' F 1.2289(15) 0.1986(14) 0.5068(8) 0.079(5) Uiso 0.193(9) 1 d PD A -7
C75 C 0.6671(6) 0.3639(5) 0.5469(3) 0.0971(17) Uani 1 1 d D . .
F76 F 0.6586(6) 0.3292(5) 0.6215(3) 0.152(2) Uani 0.862(9) 1 d PD B 8
F77 F 0.5677(4) 0.3018(8) 0.5059(4) 0.219(4) Uani 0.862(9) 1 d PD B 8
F78 F 0.6455(4) 0.4713(4) 0.5566(4) 0.138(2) Uani 0.862(9) 1 d PD B 8
F76' F 0.5998(19) 0.2708(15) 0.5746(15) 0.082(7) Uiso 0.138(9) 1 d PD B -8
F77' F 0.582(2) 0.4012(17) 0.4948(10) 0.072(7) Uiso 0.138(9) 1 d PD B -8
F78' F 0.696(4) 0.445(2) 0.6071(16) 0.166(16) Uiso 0.138(9) 1 d PD B -8

loop_
_atom_site_aniso_label
_atom_site_aniso_U_11
_atom_site_aniso_U_22
_atom_site_aniso_U_33
_atom_site_aniso_U_23
_atom_site_aniso_U_13
_atom_site_aniso_U_12
C1 0.070(3) 0.055(2) 0.068(2) 0.0102(17) -0.0011(19) 0.0132(18)
C2 0.090(3) 0.051(2) 0.065(2) 0.0072(17) 0.003(2) 0.009(2)
C3 0.081(3) 0.059(2) 0.081(3) 0.011(2) 0.011(2) -0.009(2)
C4 0.057(2) 0.066(2) 0.089(3) 0.010(2) 0.006(2) -0.0060(19)
C5 0.048(2) 0.0543(19) 0.064(2) 0.0087(16) 0.0064(16) 0.0051(16)
C6 0.0416(19) 0.0538(19) 0.060(2) 0.0097(16) 0.0012(15) 0.0061(15)
C7 0.135(5) 0.060(2) 0.092(3) 0.020(2) 0.007(3) 0.020(3)
C8 0.113(4) 0.076(3) 0.138(5) 0.032(3) 0.018(4) -0.023(3)
N9 0.0347(15) 0.0615(17) 0.0686(18) 0.0172(14) 0.0018(12) 0.0043(12)
C10 0.0379(18) 0.0567(19) 0.0526(18) 0.0134(15) 0.0007(14) 0.0070(15)
N11 0.0379(15) 0.0559(16) 0.0731(19) 0.0168(14) 0.0042(13) 0.0075(12)
N12 0.0342(14) 0.0590(16) 0.0611(17) 0.0186(13) 0.0020(12) 0.0090(12)
C13 0.0425(19) 0.061(2) 0.0496(18) 0.0140(15) 0.0038(14) 0.0094(15)
O14 0.0330(13) 0.0778(17) 0.0879(18) 0.0305(14) -0.0024(11) 0.0043(11)
C15 0.0458(19) 0.060(2) 0.0507(18) 0.0153(15) 0.0036(14) 0.0120(15)
C16 0.053(2) 0.067(2) 0.059(2) 0.0125(17) -0.0023(16) 0.0176(17)
C17 0.067(3) 0.066(2) 0.062(2) 0.0130(18) -0.0075(18) 0.0243(19)
C18 0.076(3) 0.066(2) 0.076(3) 0.027(2) -0.002(2) 0.012(2)
C19 0.057(2) 0.068(2) 0.084(3) 0.030(2) 0.000(2) 0.0036(19)
C20 0.046(2) 0.065(2) 0.071(2) 0.0251(18) 0.0008(16) 0.0094(16)
C21 0.095(4) 0.081(3) 0.091(3) 0.024(3) -0.014(3) 0.034(3)
F22 0.148(3) 0.0795(19) 0.211(4) 0.037(2) -0.058(3) 0.0420(19)
F23 0.098(2) 0.173(3) 0.175(3) 0.069(3) 0.010(2) 0.079(2)
F24 0.183(4) 0.163(3) 0.098(2) 0.015(2) -0.057(2) 0.083(3)
C25 0.082(4) 0.077(3) 0.157(5) 0.061(4) -0.015(4) -0.015(3)
F26 0.0668(19) 0.142(3) 0.237(4) 0.086(3) -0.034(2) -0.0135(19)
F27 0.102(3) 0.215(5) 0.257(5) 0.123(4) 0.039(3) -0.011(3)
F28 0.075(2) 0.204(5) 0.427(9) -0.178(5) -0.010(4) -0.020(3)
C51 0.052(2) 0.081(3) 0.083(3) 0.036(2) -0.0002(19) 0.0192(19)
C52 0.058(2) 0.074(2) 0.070(2) 0.031(2) -0.0019(18) 0.0158(19)
C53 0.058(2) 0.061(2) 0.063(2) 0.0206(17) 0.0097(17) 0.0077(17)
C54 0.047(2) 0.068(2) 0.061(2) 0.0196(17) 0.0070(16) 0.0088(16)
C55 0.0401(18) 0.0557(19) 0.0559(19) 0.0163(15) -0.0019(14) 0.0101(14)
C56 0.0338(17) 0.064(2) 0.067(2) 0.0233(17) 0.0060(15) 0.0107(15)
C57 0.095(4) 0.126(4) 0.103(4) 0.067(3) 0.004(3) 0.038(3)
C58 0.082(3) 0.096(3) 0.069(3) 0.033(2) 0.016(2) 0.016(2)
N59 0.0311(14) 0.0697(18) 0.0600(16) 0.0253(14) 0.0041(12) 0.0136(12)
C60 0.0343(17) 0.0562(19) 0.060(2) 0.0180(15) 0.0027(14) 0.0084(14)
N61 0.0372(16) 0.0754(19) 0.0710(19) 0.0336(15) 0.0095(13) 0.0146(14)
N62 0.0326(14) 0.0662(17) 0.0608(17) 0.0229(14) 0.0064(12) 0.0139(12)
C63 0.0359(18) 0.062(2) 0.060(2) 0.0182(16) 0.0049(15) 0.0025(15)
O64 0.0436(15) 0.118(2) 0.0849(19) 0.0560(17) 0.0146(13) 0.0219(14)
C65 0.0468(19) 0.0547(19) 0.058(2) 0.0166(16) 0.0001(15) -0.0010(15)
C66 0.056(2) 0.071(2) 0.072(2) 0.0274(19) -0.0032(18) 0.0035(18)
C67 0.082(3) 0.072(3) 0.069(3) 0.031(2) -0.008(2) 0.002(2)
C68 0.096(3) 0.071(3) 0.061(2) 0.023(2) 0.003(2) -0.009(2)
C69 0.070(3) 0.066(2) 0.063(2) 0.0081(19) 0.014(2) -0.013(2)
C70 0.050(2) 0.065(2) 0.057(2) 0.0113(17) 0.0041(16) -0.0040(17)
C71 0.134(6) 0.120(5) 0.092(4) 0.058(4) -0.015(4) 0.025(4)
F72 0.102(4) 0.358(12) 0.287(10) 0.238(10) -0.030(5) 0.026(6)
F73 0.240(7) 0.209(7) 0.091(3) 0.058(4) -0.044(3) 0.072(5)
F74 0.348(12) 0.164(6) 0.194(7) -0.006(5) -0.092(7) 0.165(7)
C75 0.100(4) 0.102(4) 0.076(3) -0.007(3) 0.040(3) -0.016(3)
F76 0.183(5) 0.185(5) 0.093(3) 0.033(3) 0.081(3) 0.033(4)
F77 0.080(3) 0.337(10) 0.174(5) -0.140(6) 0.064(3) -0.085(4)
F78 0.092(3) 0.132(4) 0.196(5) 0.026(3) 0.050(3) 0.030(3)

loop_
_atom_type_symbol
_atom_type_description
_atom_type_scat_dispersion_real
_atom_type_scat_dispersion_imag
_atom_type_scat_source
C C 0.0181 0.0091 'International Tables Vol C Tables 4.2.6.8 and 6.1.1.4'
H H 0.0000 0.0000 'International Tables Vol C Tables 4.2.6.8 and 6.1.1.4'
F F 0.0727 0.0534 'International Tables Vol C Tables 4.2.6.8 and 6.1.1.4'
N N 0.0311 0.0180 'International Tables Vol C Tables 4.2.6.8 and 6.1.1.4'
O O 0.0492 0.0322 'International Tables Vol C Tables 4.2.6.8 and 6.1.1.4'

loop_
_geom_angle_atom_site_label_1
_geom_angle_atom_site_label_2
_geom_angle_atom_site_label_3
_geom_angle
C6 C1 C2 118.2(4)
C1 C2 C3 120.0(4)
C1 C2 C7 119.4(4)
C3 C2 C7 120.7(4)
C4 C3 C2 120.6(3)
C4 C3 C8 119.1(4)
C2 C3 C8 120.3(4)
C5 C4 C3 119.2(4)
C4 C5 N9 133.2(4)
C4 C5 C6 120.4(3)
N9 C5 C6 106.5(3)
C1 C6 N11 132.0(3)
C1 C6 C5 121.5(3)
N11 C6 C5 106.5(3)
C10 N9 C5 109.5(3)
N12 C10 N9 131.2(3)
N12 C10 N11 120.8(3)
N9 C10 N11 108.0(3)
C10 N11 C6 109.5(3)
C10 N12 C13 118.1(3)
O14 C13 N12 126.6(3)
O14 C13 C15 118.5(3)
N12 C13 C15 114.9(3)
C20 C15 C16 119.1(3)
C20 C15 C13 121.9(3)
C16 C15 C13 119.0(3)
C17 C16 C15 120.7(3)
C16 C17 C18 120.3(3)
C16 C17 C21 119.9(4)
C18 C17 C21 119.8(4)
C19 C18 C17 119.4(4)
C18 C19 C20 120.7(4)
C18 C19 C25 119.7(4)
C20 C19 C25 119.6(4)
C15 C20 C19 119.8(3)
F22 C21 F24 107.4(4)
F22 C21 F23 105.6(5)
F24 C21 F23 105.9(5)
F22 C21 C17 113.3(4)
F24 C21 C17 111.6(4)
F23 C21 C17 112.5(4)
F28 C25 F26 112.3(6)
F28 C25 F27 102.9(5)
F26 C25 F27 99.3(6)
F28 C25 C19 113.7(6)
F26 C25 C19 115.9(4)
F27 C25 C19 111.1(5)
C56 C51 C52 119.0(3)
C51 C52 C53 120.0(3)
C51 C52 C57 119.3(4)
C53 C52 C57 120.7(4)
C54 C53 C52 120.4(3)
C54 C53 C58 119.8(3)
C52 C53 C58 119.8(3)
C55 C54 C53 119.0(3)
C54 C55 C56 120.8(3)
C54 C55 N59 132.2(3)
C56 C55 N59 107.0(3)
C51 C56 C55 120.8(3)
C51 C56 N61 133.1(3)
C55 C56 N61 106.1(3)
C60 N59 C55 109.0(3)
N62 C60 N61 120.6(3)
N62 C60 N59 131.3(3)
N61 C60 N59 108.1(3)
C60 N61 C56 109.8(3)
C63 N62 C60 118.3(3)
O64 C63 N62 126.4(3)
O64 C63 C65 117.6(3)
N62 C63 C65 116.0(3)
C66 C65 C70 119.2(3)
C66 C65 C63 119.6(3)
C70 C65 C63 121.1(3)
C67 C66 C65 120.1(4)
C68 C67 C66 121.3(4)
C68 C67 C71 120.5(4)
C66 C67 C71 118.2(4)
C67 C68 C69 119.2(4)
C68 C69 C70 120.7(4)
C68 C69 C75 121.5(4)
C70 C69 C75 117.8(4)
C69 C70 C65 119.5(4)
F72 C71 F74 115.0(8)
F72 C71 F73' 130.8(10)
F74 C71 F73' 46.3(8)
F72 C71 F72' 46.1(8)
F74 C71 F72' 136.2(10)
F73' C71 F72' 110.0(11)
F72 C71 F73 105.2(7)
F74 C71 F73 103.3(6)
F73' C71 F73 57.6(9)
F72' C71 F73 61.4(8)
F72 C71 F74' 56.8(7)
F74 C71 F74' 62.1(7)
F73' C71 F74' 101.7(10)
F72' C71 F74' 99.4(10)
F73 C71 F74' 136.3(8)
F72 C71 C67 113.1(5)
F74 C71 C67 109.7(5)
F73' C71 C67 116.0(10)
F72' C71 C67 114.0(9)
F73 C71 C67 109.9(5)
F74' C71 C67 113.8(7)
F72' F72 C71 69.2(9)
F72' F72 F74' 129.7(13)
C71 F72 F74' 67.3(7)
F73' F73 C71 60.1(7)
F73' F73 F72' 109.5(9)
C71 F73 F72' 58.4(6)
F73' F74 C71 68.2(9)
F73' F74 F74' 121.1(13)
C71 F74 F74' 63.5(6)
F72 F72' C71 64.7(8)
F72 F72' F73 121.7(13)
C71 F72' F73 60.3(7)
F74 F73' F73 126.8(13)
F74 F73' C71 65.5(8)
F73 F73' C71 62.3(8)
F72 F74' F74 106.8(9)
F72 F74' C71 55.8(5)
F74 F74' C71 54.4(6)
F77 C75 F76' 60.0(10)
F77 C75 F78 109.5(7)
F76' C75 F78 129.6(11)
F77 C75 F78' 143.2(17)
F76' C75 F78' 108.4(14)
F78 C75 F78' 48.1(14)
F77 C75 F76 107.1(5)
F76' C75 F76 49.0(10)
F78 C75 F76 103.2(5)
F78' C75 F76 62.4(14)
F77 C75 F77' 52.8(8)
F76' C75 F77' 107.0(11)
F78 C75 F77' 61.2(9)
F78' C75 F77' 108.4(15)
F76 C75 F77' 136.3(9)
F77 C75 C69 112.7(4)
F76' C75 C69 116.2(11)
F78 C75 C69 113.0(4)
F78' C75 C69 103.7(17)
F76 C75 C69 110.8(5)
F77' C75 C69 112.8(9)
F76' F76 C75 63.2(8)
F76' F76 F78' 117.7(12)
C75 F76 F78' 58.2(9)
F77' F77 C75 66.9(8)
F77' F77 F76' 119.9(12)
C75 F77 F76' 60.6(8)
F78' F78 C75 67.2(12)
F78' F78 F77' 127.2(13)
C75 F78 F77' 61.4(6)
F76 F76' F77 124.6(12)
F76 F76' C75 67.8(9)
F77 F76' C75 59.5(7)
F77 F77' F78 112.9(11)
F77 F77' C75 60.3(7)
F78 F77' C75 57.4(7)
F78 F78' C75 64.7(10)
F78 F78' F76 114.8(16)
C75 F78' F76 59.4(9)

loop_
_geom_bond_atom_site_label_1
_geom_bond_atom_site_label_2
_geom_bond_distance
C1 C6 1.385(5)
C1 C2 1.391(5)
C2 C3 1.416(6)
C2 C7 1.501(5)
C3 C4 1.383(6)
C3 C8 1.520(5)
C4 C5 1.372(5)
C5 N9 1.395(4)
C5 C6 1.397(5)
C6 N11 1.390(4)
N9 C10 1.347(4)
C10 N12 1.342(4)
C10 N11 1.355(4)
N12 C13 1.351(4)
C13 O14 1.238(4)
C13 C15 1.508(5)
C15 C20 1.391(5)
C15 C16 1.393(5)
C16 C17 1.378(5)
C17 C18 1.388(5)
C17 C21 1.503(5)
C18 C19 1.382(5)
C19 C20 1.392(5)
C19 C25 1.489(6)
C21 F22 1.301(5)
C21 F24 1.307(5)
C21 F23 1.309(6)
C25 F28 1.239(7)
C25 F26 1.286(6)
C25 F27 1.340(7)
C51 C56 1.378(5)
C51 C52 1.386(5)
C52 C53 1.405(5)
C52 C57 1.523(5)
C53 C54 1.383(5)
C53 C58 1.521(5)
C54 C55 1.379(4)
C55 C56 1.386(4)
C55 N59 1.400(4)
C56 N61 1.395(4)
N59 C60 1.349(4)
C60 N62 1.347(4)
C60 N61 1.348(4)
N62 C63 1.336(4)
C63 O64 1.254(4)
C63 C65 1.505(4)
C65 C66 1.386(5)
C65 C70 1.395(5)
C66 C67 1.380(5)
C67 C68 1.367(6)
C67 C71 1.517(7)
C68 C69 1.382(6)
C69 C70 1.394(5)
C69 C75 1.511(6)
C71 F72 1.272(7)
C71 F74 1.288(8)
C71 F73' 1.313(13)
C71 F72' 1.315(13)
C71 F73 1.342(7)
C71 F74' 1.418(12)
F72 F72' 1.014(15)
F72 F74' 1.287(15)
F73 F73' 1.280(19)
F73 F72' 1.356(18)
F74 F73' 1.023(17)
F74 F74' 1.401(15)
C75 F77 1.283(6)
C75 F76' 1.297(13)
C75 F78 1.303(6)
C75 F78' 1.328(16)
C75 F76 1.345(6)
C75 F77' 1.358(13)
F76 F76' 1.10(2)
F76 F78' 1.38(3)
F77 F77' 1.176(15)
F77 F76' 1.289(19)
F78 F78' 1.07(3)
F78 F77' 1.356(18)

loop_
_geom_torsion_atom_site_label_1
_geom_torsion_atom_site_label_2
_geom_torsion_atom_site_label_3
_geom_torsion_atom_site_label_4
_geom_torsion
C6 C1 C2 C3 1.6(6)
C6 C1 C2 C7 -178.5(4)
C1 C2 C3 C4 -1.2(6)
C7 C2 C3 C4 178.8(4)
C1 C2 C3 C8 178.5(4)
C7 C2 C3 C8 -1.5(6)
C2 C3 C4 C5 -0.1(6)
C8 C3 C4 C5 -179.8(4)
C3 C4 C5 N9 -179.2(4)
C3 C4 C5 C6 1.0(6)
C2 C1 C6 N11 178.6(4)
C2 C1 C6 C5 -0.7(6)
C4 C5 C6 C1 -0.6(6)
N9 C5 C6 C1 179.5(3)
C4 C5 C6 N11 180.0(3)
N9 C5 C6 N11 0.1(4)
C4 C5 N9 C10 179.2(4)
C6 C5 N9 C10 -1.0(4)
C5 N9 C10 N12 -177.5(3)
C5 N9 C10 N11 1.5(4)
N12 C10 N11 C6 177.7(3)
N9 C10 N11 C6 -1.4(4)
C1 C6 N11 C10 -178.5(4)
C5 C6 N11 C10 0.8(4)
N9 C10 N12 C13 -3.8(5)
N11 C10 N12 C13 177.3(3)
C10 N12 C13 O14 -5.1(5)
C10 N12 C13 C15 175.8(3)
O14 C13 C15 C20 175.5(3)
N12 C13 C15 C20 -5.3(5)
O14 C13 C15 C16 -5.4(5)
N12 C13 C15 C16 173.8(3)
C20 C15 C16 C17 1.4(5)
C13 C15 C16 C17 -177.7(3)
C15 C16 C17 C18 0.3(6)
C15 C16 C17 C21 178.2(4)
C16 C17 C18 C19 -1.1(6)
C21 C17 C18 C19 -178.9(4)
C17 C18 C19 C20 0.1(6)
C17 C18 C19 C25 178.6(5)
C16 C15 C20 C19 -2.3(5)
C13 C15 C20 C19 176.7(3)
C18 C19 C20 C15 1.6(6)
C25 C19 C20 C15 -176.9(5)
C16 C17 C21 F22 161.9(4)
C18 C17 C21 F22 -20.3(7)
C16 C17 C21 F24 -76.7(6)
C18 C17 C21 F24 101.1(5)
C16 C17 C21 F23 42.2(6)
C18 C17 C21 F23 -140.0(5)
C18 C19 C25 F28 54.9(8)
C20 C19 C25 F28 -126.6(6)
C18 C19 C25 F26 -172.8(5)
C20 C19 C25 F26 5.8(8)
C18 C19 C25 F27 -60.6(7)
C20 C19 C25 F27 118.0(5)
C56 C51 C52 C53 0.3(6)
C56 C51 C52 C57 -179.9(4)
C51 C52 C53 C54 -0.9(6)
C57 C52 C53 C54 179.3(4)
C51 C52 C53 C58 -179.5(4)
C57 C52 C53 C58 0.7(6)
C52 C53 C54 C55 0.6(6)
C58 C53 C54 C55 179.2(4)
C53 C54 C55 C56 0.2(5)
C53 C54 C55 N59 179.0(4)
C52 C51 C56 C55 0.5(6)
C52 C51 C56 N61 -179.3(4)
C54 C55 C56 C51 -0.8(6)
N59 C55 C56 C51 -179.9(3)
C54 C55 C56 N61 179.0(3)
N59 C55 C56 N61 0.0(4)
C54 C55 N59 C60 -178.8(4)
C56 C55 N59 C60 0.0(4)
C55 N59 C60 N62 179.9(4)
C55 N59 C60 N61 0.0(4)
N62 C60 N61 C56 -179.9(3)
N59 C60 N61 C56 0.0(4)
C51 C56 N61 C60 179.8(4)
C55 C56 N61 C60 0.0(4)
N61 C60 N62 C63 177.7(3)
N59 C60 N62 C63 -2.2(6)
C60 N62 C63 O64 -6.2(6)
C60 N62 C63 C65 174.1(3)
O64 C63 C65 C66 -2.8(5)
N62 C63 C65 C66 176.9(3)
O64 C63 C65 C70 175.8(3)
N62 C63 C65 C70 -4.5(5)
C70 C65 C66 C67 0.4(6)
C63 C65 C66 C67 179.0(4)
C65 C66 C67 C68 1.0(6)
C65 C66 C67 C71 -178.9(4)
C66 C67 C68 C69 -1.3(7)
C71 C67 C68 C69 178.7(4)
C67 C68 C69 C70 0.1(6)
C67 C68 C69 C75 178.8(4)
C68 C69 C70 C65 1.3(6)
C75 C69 C70 C65 -177.4(4)
C66 C65 C70 C69 -1.6(5)
C63 C65 C70 C69 179.8(3)
C68 C67 C71 F72 -137.3(9)
C66 C67 C71 F72 42.6(10)
C68 C67 C71 F74 92.8(8)
C66 C67 C71 F74 -87.3(8)
C68 C67 C71 F73' 42.7(13)
C66 C67 C71 F73' -137.3(12)
C68 C67 C71 F72' -86.7(11)
C66 C67 C71 F72' 93.2(11)
C68 C67 C71 F73 -20.1(8)
C66 C67 C71 F73 159.8(5)
C68 C67 C71 F74' 160.2(9)
C66 C67 C71 F74' -19.9(11)
F74 C71 F72 F72' -131.1(14)
F73' C71 F72 F72' -78.3(18)
F73 C71 F72 F72' -18.2(14)
F74' C71 F72 F72' -154.1(15)
C67 C71 F72 F72' 101.7(13)
F74 C71 F72 F74' 23.0(10)
F73' C71 F72 F74' 75.8(15)
F72' C71 F72 F74' 154.1(15)
F73 C71 F72 F74' 135.9(9)
C67 C71 F72 F74' -104.2(10)
F72 C71 F73 F73' -129.1(12)
F74 C71 F73 F73' -8.2(11)
F72' C71 F73 F73' -143.9(14)
F74' C71 F73 F73' -71.5(15)
C67 C71 F73 F73' 108.9(11)
F72 C71 F73 F72' 14.9(11)
F74 C71 F73 F72' 135.8(11)
F73' C71 F73 F72' 143.9(14)
F74' C71 F73 F72' 72.4(15)
C67 C71 F73 F72' -107.2(10)
F72 C71 F74 F73' 123.6(13)
F72' C71 F74 F73' 71.8(18)
F73 C71 F74 F73' 9.5(13)
F74' C71 F74 F73' 145.3(15)
C67 C71 F74 F73' -107.6(13)
F72 C71 F74 F74' -21.7(9)
F73' C71 F74 F74' -145.3(15)
F72' C71 F74 F74' -73.5(15)
F73 C71 F74 F74' -135.7(9)
C67 C71 F74 F74' 107.1(9)
F74' F72 F72' C71 -31.6(17)
C71 F72 F72' F73 20.5(14)
F74' F72 F72' F73 -11(3)
F74 C71 F72' F72 81.0(17)
F73' C71 F72' F72 127.9(13)
F73 C71 F72' F72 159.9(15)
F74' C71 F72' F72 21.8(13)
C67 C71 F72' F72 -99.7(10)
F72 C71 F72' F73 -159.9(15)
F74 C71 F72' F73 -79.0(13)
F73' C71 F72' F73 -32.0(12)
F74' C71 F72' F73 -138.2(9)
C67 C71 F72' F73 100.4(8)
F73' F73 F72' F72 11(2)
C71 F73 F72' F72 -21.4(15)
F73' F73 F72' C71 32.8(12)
C71 F74 F73' F73 -12.2(16)
F74' F74 F73' F73 24(3)
F74' F74 F73' C71 36.5(13)
C71 F73 F73' F74 12.5(17)
F72' F73 F73' F74 -20(3)
F72' F73 F73' C71 -32.1(12)
F72 C71 F73' F74 -86.9(16)
F72' C71 F73' F74 -135.6(13)
F73 C71 F73' F74 -169.0(15)
F74' C71 F73' F74 -30.9(13)
C67 C71 F73' F74 93.1(11)
F72 C71 F73' F73 82.1(13)
F74 C71 F73' F73 169.0(15)
F72' C71 F73' F73 33.4(12)
F74' C71 F73' F73 138.0(9)
C67 C71 F73' F73 -98.0(9)
F72' F72 F74' F74 12(2)
C71 F72 F74' F74 -19.9(8)
F72' F72 F74' C71 32.1(17)
F73' F74 F74' F72 -17.9(19)
C71 F74 F74' F72 20.3(8)
F73' F74 F74' C71 -38.1(15)
F74 C71 F74' F72 -156.4(10)
F73' C71 F74' F72 -131.5(11)
F72' C71 F74' F72 -18.6(11)
F73 C71 F74' F72 -76.6(13)
C67 C71 F74' F72 103.0(7)
F72 C71 F74' F74 156.4(10)
F73' C71 F74' F74 24.9(11)
F72' C71 F74' F74 137.8(10)
F73 C71 F74' F74 79.8(12)
C67 C71 F74' F74 -100.6(7)
C68 C69 C75 F77 -112.7(7)
C70 C69 C75 F77 66.0(8)
C68 C69 C75 F76' -46.2(14)
C70 C69 C75 F76' 132.5(13)
C68 C69 C75 F78 122.5(6)
C70 C69 C75 F78 -58.7(6)
C68 C69 C75 F78' 72.6(16)
C70 C69 C75 F78' -108.7(16)
C68 C69 C75 F76 7.3(7)
C70 C69 C75 F76 -174.0(5)
C68 C69 C75 F77' -170.4(10)
C70 C69 C75 F77' 8.4(11)
F77 C75 F76 F76' 16.0(14)
F78 C75 F76 F76' 131.5(13)
F78' C75 F76 F76' 158(2)
F77' C75 F76 F76' 69.6(18)
C69 C75 F76 F76' -107.2(13)
F77 C75 F76 F78' -141.7(19)
F76' C75 F76 F78' -158(2)
F78 C75 F76 F78' -26.1(18)
F77' C75 F76 F78' -88(2)
C69 C75 F76 F78' 95.1(19)
F76' C75 F77 F77' 149.7(17)
F78 C75 F77 F77' 24.5(11)
F78' C75 F77 F77' 69(3)
F76 C75 F77 F77' 135.8(11)
C69 C75 F77 F77' -102.2(11)
F78 C75 F77 F76' -125.2(13)
F78' C75 F77 F76' -80(2)
F76 C75 F77 F76' -13.9(13)
F77' C75 F77 F76' -149.7(17)
C69 C75 F77 F76' 108.1(13)
F77 C75 F78 F78' 145(2)
F76' C75 F78 F78' 79(2)
F76 C75 F78 F78' 32(2)
F77' C75 F78 F78' 168(2)
C69 C75 F78 F78' -88(2)
F77 C75 F78 F77' -22.1(10)
F76' C75 F78 F77' -88.8(15)
F78' C75 F78 F77' -168(2)
F76 C75 F78 F77' -136.0(10)
C69 C75 F78 F77' 104.4(10)
C75 F76 F76' F77 -18.6(16)
F78' F76 F76' F77 3(3)
F78' F76 F76' C75 21(2)
F77' F77 F76' F76 -12(3)
C75 F77 F76' F76 20.0(17)
F77' F77 F76' C75 -32.4(16)
F77 C75 F76' F76 -162.3(16)
F78 C75 F76' F76 -71.0(13)
F78' C75 F76' F76 -21(2)
F77' C75 F76' F76 -137.4(11)
C69 C75 F76' F76 95.5(12)
F78 C75 F76' F77 91.2(15)
F78' C75 F76' F77 141.5(18)
F76 C75 F76' F77 162.3(16)
F77' C75 F76' F77 24.9(13)
C69 C75 F76' F77 -102.2(7)
C75 F77 F77' F78 -24.0(10)
F76' F77 F77' F78 6(2)
F76' F77 F77' C75 30.5(15)
F78' F78 F77' F77 10(3)
C75 F78 F77' F77 24.8(11)
F78' F78 F77' C75 -14(3)
F76' C75 F77' F77 -27.2(15)
F78 C75 F77' F77 -153.5(11)
F78' C75 F77' F77 -143.8(17)
F76 C75 F77' F77 -74.9(14)
C69 C75 F77' F77 101.9(8)
F77 C75 F77' F78 153.5(11)
F76' C75 F77' F78 126.3(12)
F78' C75 F77' F78 9.7(18)
F76 C75 F77' F78 78.6(13)
C69 C75 F77' F78 -104.6(7)
F77' F78 F78' C75 14(3)
C75 F78 F78' F76 -33.1(18)
F77' F78 F78' F76 -19(4)
F77 C75 F78' F78 -63(3)
F76' C75 F78' F78 -127.2(16)
F76 C75 F78' F78 -145(2)
F77' C75 F78' F78 -11(2)
C69 C75 F78' F78 108.7(15)
F77 C75 F78' F76 82(2)
F76' C75 F78' F76 17.6(17)
F78 C75 F78' F76 145(2)
F77' C75 F78' F76 133.4(10)
C69 C75 F78' F76 -106.5(9)
F76' F76 F78' F78 13(4)
C75 F76 F78' F78 35(2)
F76' F76 F78' C75 -22(2)

loop_
_platon_squeeze_void_nr
_platon_squeeze_void_average_x
_platon_squeeze_void_average_y
_platon_squeeze_void_average_z
_platon_squeeze_void_volume
_platon_squeeze_void_count_electrons
_platon_squeeze_void_content
1 0.123 0.906 0.591 10 1 ' '
2 0.500 0.500 0.000 97 39 ' '
3 0.876 0.094 0.409 10 1 ' '
